data_1545328
loop_
_publ_author_name
'Kaida, Hiroyuki'
'Goya, Tsuyoshi'
'Nishii, Yuji'
'Hirano, Koji'
'Satoh, Tetsuya'
'Miura, Masahiro'

_publ_section_title
;
 Construction of Bisbenzofuro[2,3-b:3',2'-e]pyridines by
 Palladium-Catalyzed Double Intramolecular Oxidative C-H/C-H Coupling.
;
_journal_issue 5
_journal_name_full 'Organic letters'
_journal_page_first 1236
_journal_page_last 1239
_journal_paper_doi 10.1021/acs.orglett.7b00323
_journal_volume 19
_journal_year 2017
_chemical_formula_moiety 'C25 H25 N O2'
_chemical_formula_sum 'C25 H25 N O2'
_chemical_formula_weight 371.48
_space_group_crystal_system monoclinic
_space_group_IT_number 11
_space_group_name_Hall '-P 2yb'
_space_group_name_H-M_alt 'P 1 21/m 1'
_symmetry_space_group_name_Hall '-P 2yb'
_symmetry_space_group_name_H-M 'P 1 21/m 1'
_atom_sites_solution_hydrogens geom
_atom_sites_solution_primary direct
_atom_sites_solution_secondary difmap
_cell_angle_alpha 90.0000
_cell_angle_beta 100.414(9)
_cell_angle_gamma 90.0000
_cell_formula_units_Z 2
_cell_length_a 9.1592(18)
_cell_length_b 6.7731(12)
_cell_length_c 16.695(3)
_cell_measurement_reflns_used 2235
_cell_measurement_temperature 273
_cell_measurement_theta_max 27.49
_cell_measurement_theta_min 3.01
_cell_volume 1018.6(3)
_computing_cell_refinement 'CrystalClear-SM Expert 2.0 r15'
_computing_data_collection 'CrystalClear-SM Expert 2.0 r15 (Rigaku, 2011)'
_computing_data_reduction 'CrystalClear-SM Expert 2.0 r15'
_computing_molecular_graphics 'CrystalStructure 4.2.1'
_computing_publication_material 'CrystalStructure 4.2.1 (Rigaku, 2016)'
_computing_structure_refinement 'SHELXL Version 2014/7 (Sheldrick, 2008)'
_computing_structure_solution 'SHELXT Version 2014/5 (Sheldrick, 2014)'
_diffrn_ambient_temperature 273
_diffrn_detector_area_resol_mean 13.653
_diffrn_measured_fraction_theta_full 0.997
_diffrn_measured_fraction_theta_max 0.996
_diffrn_measurement_device_type 'Rigaku XtaLAB mini'
_diffrn_measurement_method \w
_diffrn_radiation_type 'Mo K\a'
_diffrn_radiation_wavelength 0.71075
_diffrn_reflns_av_R_equivalents 0.0439
_diffrn_reflns_Laue_measured_fraction_full 0.997
_diffrn_reflns_Laue_measured_fraction_max 0.996
_diffrn_reflns_limit_h_max 11
_diffrn_reflns_limit_h_min -11
_diffrn_reflns_limit_k_max 8
_diffrn_reflns_limit_k_min -8
_diffrn_reflns_limit_l_max 21
_diffrn_reflns_limit_l_min -21
_diffrn_reflns_number 10919
_diffrn_reflns_point_group_measured_fraction_full 0.997
_diffrn_reflns_point_group_measured_fraction_max 0.996
_diffrn_reflns_theta_full 25.242
_diffrn_reflns_theta_max 27.506
_diffrn_reflns_theta_min 3.040
_diffrn_standards_number 0
_exptl_absorpt_coefficient_mu 0.076
_exptl_absorpt_correction_T_max 0.979
_exptl_absorpt_correction_T_min 0.921
_exptl_absorpt_correction_type numerical
_exptl_absorpt_process_details 'NUMABS (Rigaku, 1999)'
_exptl_crystal_colour colorless
_exptl_crystal_density_diffrn 1.211
_exptl_crystal_density_method 'not measured'
_exptl_crystal_description prism
_exptl_crystal_F_000 396.00
_exptl_crystal_size_max 0.360
_exptl_crystal_size_mid 0.340
_exptl_crystal_size_min 0.280
_refine_diff_density_max 0.19
_refine_diff_density_min -0.25
_refine_ls_extinction_method none
_refine_ls_goodness_of_fit_ref 1.074
_refine_ls_hydrogen_treatment mixed
_refine_ls_number_parameters 177
_refine_ls_number_reflns 2525
_refine_ls_number_restraints 0
_refine_ls_R_factor_all 0.0730
_refine_ls_R_factor_gt 0.0567
_refine_ls_shift/su_max 0.000
_refine_ls_structure_factor_coef Fsqd
_refine_ls_weighting_details 'w = 1/[\s^2^(Fo^2^)+(0.0666P)^2^+0.3007P] where P=(Fo^2^+2Fc^2^)/3'
_refine_ls_weighting_scheme calc
_refine_ls_wR_factor_gt 0.1337
_refine_ls_wR_factor_ref 0.1447
_reflns_Friedel_coverage 0.000
_reflns_number_gt 2001
_reflns_number_total 2525
_reflns_threshold_expression F^2^>2.0\s(F^2^)
_cod_data_source_file ol7b00323_si_002.cif
_cod_data_source_block 201654
_cod_depositor_comments 'Adding full bibliography for 1545328.cif.'
_cod_database_code 1545328

loop_
_space_group_symop_id
_space_group_symop_operation_xyz
1 +X,+Y,+Z
2 -X,1/2+Y,-Z
3 -X,-Y,-Z
4 +X,-1/2-Y,+Z

loop_
_atom_site_label
_atom_site_type_symbol
_atom_site_fract_x
_atom_site_fract_y
_atom_site_fract_z
_atom_site_U_iso_or_equiv
_atom_site_adp_type
_atom_site_occupancy
_atom_site_site_symmetry_order
_atom_site_calc_flag
_atom_site_refinement_flags_posn
_atom_site_refinement_flags_adp
_atom_site_refinement_flags_occupancy
O1 O 0.37748(15) 0.2500 0.37131(9) 0.0322(4) Uani 1 2 d S T P
O2 O 0.28635(16) 0.2500 0.63722(9) 0.0344(4) Uani 1 2 d S T P
N3 N 0.31348(19) 0.2500 0.50057(11) 0.0314(4) Uani 1 2 d S T P
C4 C 0.6331(2) 0.2500 0.40525(12) 0.0273(4) Uani 1 2 d S T P
C5 C 0.5728(2) 0.2500 0.47958(13) 0.0276(4) Uani 1 2 d S T P
C6 C 0.5269(2) 0.2500 0.61403(13) 0.0289(5) Uani 1 2 d S T P
C7 C 0.6299(2) 0.2500 0.56257(13) 0.0290(4) Uani 1 2 d S T P
H7 H 0.7316 0.2500 0.5825 0.035 Uiso 1 2 calc R U P
C8 C 0.7745(2) 0.2500 0.38665(13) 0.0297(5) Uani 1 2 d S T P
H8 H 0.8571 0.2500 0.4283 0.036 Uiso 1 2 calc R U P
C9 C 0.5101(2) 0.2500 0.34157(13) 0.0289(4) Uani 1 2 d S T P
C10 C 0.7930(2) 0.2500 0.30559(13) 0.0299(5) Uani 1 2 d S T P
C11 C 0.5316(2) 0.2500 0.70113(13) 0.0309(5) Uani 1 2 d S T P
C12 C 0.4175(2) 0.2500 0.45474(13) 0.0292(5) Uani 1 2 d S T P
C13 C 0.6662(2) 0.2500 0.24426(13) 0.0314(5) Uani 1 2 d S T P
H13 H 0.6783 0.2500 0.1901 0.038 Uiso 1 2 calc R U P
C14 C 0.5226(2) 0.2500 0.26136(13) 0.0321(5) Uani 1 2 d S T P
H14 H 0.4394 0.2500 0.2201 0.038 Uiso 1 2 calc R U P
C15 C 0.3749(2) 0.2500 0.57885(14) 0.0303(5) Uani 1 2 d S T P
C16 C 0.3841(2) 0.2500 0.71141(14) 0.0324(5) Uani 1 2 d S T P
C17 C 0.6449(3) 0.2500 0.76914(13) 0.0342(5) Uani 1 2 d S T P
H17 H 0.7436 0.2500 0.7627 0.041 Uiso 1 2 calc R U P
C18 C 0.9507(2) 0.2500 0.28693(14) 0.0346(5) Uani 1 2 d S T P
C19 C 0.6098(3) 0.2500 0.84687(13) 0.0361(5) Uani 1 2 d S T P
C20 C 0.3443(3) 0.2500 0.78692(15) 0.0381(5) Uani 1 2 d S T P
H20 H 0.2453 0.2500 0.7928 0.046 Uiso 1 2 calc R U P
C21 C 1.03316(17) 0.4352(2) 0.32435(11) 0.0429(4) Uani 1 1 d . . .
H21A H 1.0339 0.4374 0.3819 0.052 Uiso 1 1 calc R U .
H21B H 1.1334 0.4329 0.3148 0.052 Uiso 1 1 calc R U .
H21C H 0.9837 0.5510 0.2997 0.052 Uiso 1 1 calc R U .
C22 C 0.4585(3) 0.2500 0.85382(15) 0.0400(6) Uani 1 2 d S T P
H22 H 0.4344 0.2500 0.9056 0.048 Uiso 1 2 calc R U P
C23 C 0.7301(3) 0.2500 0.92413(14) 0.0441(6) Uani 1 2 d S T P
C24 C 0.9510(3) 0.2500 0.19556(17) 0.0558(8) Uani 1 2 d S T P
C25 C 0.8870(4) 0.2500 0.9056(2) 0.0804(13) Uani 1 2 d S T P
C26 C 0.7146(3) 0.4332(5) 0.97438(16) 0.1056(11) Uani 1 1 d . . .
H26A H 0.7244 0.5489 0.9426 0.127 Uiso 1 1 calc R U .
H26B H 0.6189 0.4333 0.9902 0.127 Uiso 1 1 calc R U .
H26C H 0.7906 0.4333 1.0222 0.127 Uiso 1 1 calc R U .
H27 H 1.056(4) 0.2500 0.1868(18) 0.070(9) Uiso 1 2 d S . P
H28 H 0.901(2) 0.368(3) 0.1688(12) 0.067(6) Uiso 1 1 d . . .
H29 H 0.960(4) 0.2500 0.959(2) 0.094(12) Uiso 1 2 d S . P
H30 H 0.894(4) 0.373(5) 0.874(2) 0.145(14) Uiso 1 1 d . . .

loop_
_atom_site_aniso_label
_atom_site_aniso_U_11
_atom_site_aniso_U_22
_atom_site_aniso_U_33
_atom_site_aniso_U_23
_atom_site_aniso_U_13
_atom_site_aniso_U_12
O1 0.0253(7) 0.0350(8) 0.0350(8) 0.000 0.0020(6) 0.000
O2 0.0309(8) 0.0325(8) 0.0410(9) 0.000 0.0097(7) 0.000
N3 0.0282(9) 0.0273(9) 0.0380(10) 0.000 0.0046(7) 0.000
C4 0.0279(10) 0.0216(10) 0.0307(10) 0.000 0.0010(8) 0.000
C5 0.0252(10) 0.0222(10) 0.0344(11) 0.000 0.0033(8) 0.000
C6 0.0304(10) 0.0205(10) 0.0352(11) 0.000 0.0044(8) 0.000
C7 0.0262(10) 0.0259(10) 0.0341(11) 0.000 0.0031(8) 0.000
C8 0.0271(10) 0.0286(10) 0.0321(11) 0.000 0.0015(8) 0.000
C9 0.0258(10) 0.0233(10) 0.0364(11) 0.000 0.0022(8) 0.000
C10 0.0298(11) 0.0255(10) 0.0337(11) 0.000 0.0037(8) 0.000
C11 0.0352(11) 0.0225(10) 0.0363(11) 0.000 0.0098(9) 0.000
C12 0.0274(10) 0.0226(10) 0.0359(11) 0.000 0.0015(8) 0.000
C13 0.0350(11) 0.0276(10) 0.0301(11) 0.000 0.0019(9) 0.000
C14 0.0321(11) 0.0289(11) 0.0323(11) 0.000 -0.0021(8) 0.000
C15 0.0293(11) 0.0221(10) 0.0409(12) 0.000 0.0099(9) 0.000
C16 0.0360(11) 0.0224(10) 0.0398(12) 0.000 0.0090(9) 0.000
C17 0.0356(12) 0.0298(11) 0.0379(12) 0.000 0.0088(9) 0.000
C18 0.0301(11) 0.0380(12) 0.0358(12) 0.000 0.0060(9) 0.000
C19 0.0450(13) 0.0301(11) 0.0347(12) 0.000 0.0108(10) 0.000
C20 0.0387(12) 0.0324(12) 0.0466(14) 0.000 0.0168(10) 0.000
C21 0.0320(8) 0.0361(9) 0.0606(11) 0.0032(8) 0.0082(7) -0.0025(7)
C22 0.0516(14) 0.0328(12) 0.0390(13) 0.000 0.0175(11) 0.000
C23 0.0502(14) 0.0473(14) 0.0341(12) 0.000 0.0062(11) 0.000
C24 0.0402(15) 0.087(2) 0.0416(15) 0.000 0.0117(12) 0.000
C25 0.0494(18) 0.142(4) 0.0458(19) 0.000 -0.0012(14) 0.000
C26 0.101(2) 0.109(2) 0.0891(18) -0.0555(17) -0.0301(15) 0.0338(18)

loop_
_atom_type_symbol
_atom_type_description
_atom_type_scat_dispersion_real
_atom_type_scat_dispersion_imag
_atom_type_scat_source
C C 0.0033 0.0016
;
International Tables for Crystallography
(Vol. C, Tables 4.2.6.8 and 6.1.1.4)
;
H H 0.0000 0.0000
;
International Tables for Crystallography
(Vol. C, Table 6.1.1.4)
;
N N 0.0061 0.0033
;
International Tables for Crystallography
(Vol. C, Tables 4.2.6.8 and 6.1.1.4)
;
O O 0.0106 0.0060
;
International Tables for Crystallography
(Vol. C, Tables 4.2.6.8 and 6.1.1.4)
;

loop_
_geom_angle_atom_site_label_1
_geom_angle_atom_site_label_2
_geom_angle_atom_site_label_3
_geom_angle
_geom_angle_site_symmetry_1
_geom_angle_site_symmetry_3
C12 O1 C9 105.72(15) . .
C15 O2 C16 105.27(16) . .
C12 N3 C15 110.33(18) . .
C8 C4 C9 119.05(19) . .
C8 C4 C5 135.22(19) . .
C9 C4 C5 105.73(18) . .
C7 C5 C12 118.17(19) . .
C7 C5 C4 136.19(19) . .
C12 C5 C4 105.64(18) . .
C7 C6 C15 118.3(2) . .
C7 C6 C11 136.3(2) . .
C15 C6 C11 105.43(19) . .
C6 C7 C5 116.23(19) . .
C6 C7 H7 121.9 . .
C5 C7 H7 121.9 . .
C4 C8 C10 120.02(19) . .
C4 C8 H8 120.0 . .
C10 C8 H8 120.0 . .
C14 C9 O1 125.65(19) . .
C14 C9 C4 123.1(2) . .
O1 C9 C4 111.26(18) . .
C8 C10 C13 118.6(2) . .
C8 C10 C18 118.82(18) . .
C13 C10 C18 122.6(2) . .
C16 C11 C17 119.7(2) . .
C16 C11 C6 105.72(19) . .
C17 C11 C6 134.5(2) . .
N3 C12 O1 119.80(18) . .
N3 C12 C5 128.6(2) . .
O1 C12 C5 111.63(18) . .
C14 C13 C10 122.5(2) . .
C14 C13 H13 118.8 . .
C10 C13 H13 118.8 . .
C9 C14 C13 116.74(19) . .
C9 C14 H14 121.6 . .
C13 C14 H14 121.6 . .
N3 C15 O2 119.89(18) . .
N3 C15 C6 128.4(2) . .
O2 C15 C6 111.67(19) . .
C20 C16 O2 125.6(2) . .
C20 C16 C11 122.5(2) . .
O2 C16 C11 111.90(19) . .
C19 C17 C11 119.8(2) . .
C19 C17 H17 120.1 . .
C11 C17 H17 120.1 . .
C24 C18 C10 112.08(19) . .
C24 C18 C21 108.45(13) . 4_565
C10 C18 C21 109.24(12) . 4_565
C24 C18 C21 108.45(13) . .
C10 C18 C21 109.24(12) . .
C21 C18 C21 109.34(18) 4_565 .
C17 C19 C22 118.2(2) . .
C17 C19 C23 122.0(2) . .
C22 C19 C23 119.8(2) . .
C16 C20 C22 116.9(2) . .
C16 C20 H20 121.5 . .
C22 C20 H20 121.5 . .
C18 C21 H21A 109.5 . .
C18 C21 H21B 109.5 . .
H21A C21 H21B 109.5 . .
C18 C21 H21C 109.5 . .
H21A C21 H21C 109.5 . .
H21B C21 H21C 109.5 . .
C20 C22 C19 122.9(2) . .
C20 C22 H22 118.6 . .
C19 C22 H22 118.6 . .
C26 C23 C26 109.6(3) 4_565 .
C26 C23 C25 107.35(19) 4_565 .
C26 C23 C25 107.35(19) . .
C26 C23 C19 109.80(16) 4_565 .
C26 C23 C19 109.80(16) . .
C25 C23 C19 112.9(2) . .
C18 C24 H27 108.8(17) . .
C18 C24 H28 111.6(12) . .
H27 C24 H28 108.1(15) . .
C23 C25 H29 108(2) . .
C23 C25 H30 105.0(19) . .
H29 C25 H30 112(2) . .
C23 C26 H26A 109.5 . .
C23 C26 H26B 109.5 . .
H26A C26 H26B 109.5 . .
C23 C26 H26C 109.5 . .
H26A C26 H26C 109.5 . .
H26B C26 H26C 109.5 . .

loop_
_geom_bond_atom_site_label_1
_geom_bond_atom_site_label_2
_geom_bond_distance
_geom_bond_site_symmetry_2
O1 C12 1.375(2) .
O1 C9 1.393(3) .
O2 C15 1.376(3) .
O2 C16 1.391(3) .
N3 C12 1.325(3) .
N3 C15 1.326(3) .
C4 C8 1.385(3) .
C4 C9 1.402(3) .
C4 C5 1.447(3) .
C5 C7 1.390(3) .
C5 C12 1.408(3) .
C6 C7 1.386(3) .
C6 C15 1.410(3) .
C6 C11 1.447(3) .
C7 H7 0.9300 .
C8 C10 1.394(3) .
C8 H8 0.9300 .
C9 C14 1.364(3) .
C10 C13 1.403(3) .
C10 C18 1.531(3) .
C11 C16 1.392(3) .
C11 C17 1.393(3) .
C13 C14 1.396(3) .
C13 H13 0.9300 .
C14 H14 0.9300 .
C16 C20 1.374(3) .
C17 C19 1.392(3) .
C17 H17 0.9300 .
C18 C24 1.526(3) .
C18 C21 1.537(2) 4_565
C18 C21 1.537(2) .
C19 C22 1.411(3) .
C19 C23 1.538(3) .
C20 C22 1.385(4) .
C20 H20 0.9300 .
C21 H21A 0.9600 .
C21 H21B 0.9600 .
C21 H21C 0.9600 .
C22 H22 0.9300 .
C23 C26 1.519(3) 4_565
C23 C26 1.519(3) .
C23 C25 1.523(5) .
C24 H27 0.99(3) .
C24 H28 0.99(2) .
C25 H29 1.01(4) .
C25 H30 0.99(3) .
C26 H26A 0.9600 .
C26 H26B 0.9600 .
C26 H26C 0.9600 .

loop_
_geom_torsion_atom_site_label_1
_geom_torsion_atom_site_label_2
_geom_torsion_atom_site_label_3
_geom_torsion_atom_site_label_4
_geom_torsion
_geom_torsion_site_symmetry_4
C8 C4 C5 C7 0.000(1) .
C9 C4 C5 C7 180.000(1) .
C8 C4 C5 C12 180.000(1) .
C9 C4 C5 C12 0.000(0) .
C15 C6 C7 C5 0.000(1) .
C11 C6 C7 C5 180.000(1) .
C12 C5 C7 C6 0.000(1) .
C4 C5 C7 C6 180.000(1) .
C9 C4 C8 C10 0.000(1) .
C5 C4 C8 C10 180.000(1) .
C12 O1 C9 C14 180.000(0) .
C12 O1 C9 C4 0.000(0) .
C8 C4 C9 C14 0.000(1) .
C5 C4 C9 C14 180.000(0) .
C8 C4 C9 O1 180.000(0) .
C5 C4 C9 O1 0.000(0) .
C4 C8 C10 C13 0.000(0) .
C4 C8 C10 C18 180.000(0) .
C7 C6 C11 C16 180.000(1) .
C15 C6 C11 C16 0.000(1) .
C7 C6 C11 C17 0.000(1) .
C15 C6 C11 C17 180.000(1) .
C15 N3 C12 O1 180.000(0) .
C15 N3 C12 C5 0.000(1) .
C9 O1 C12 N3 180.000(0) .
C9 O1 C12 C5 0.000(0) .
C7 C5 C12 N3 0.000(1) .
C4 C5 C12 N3 180.000(1) .
C7 C5 C12 O1 180.000(1) .
C4 C5 C12 O1 0.000(0) .
C8 C10 C13 C14 0.000(0) .
C18 C10 C13 C14 180.000(0) .
O1 C9 C14 C13 180.000(0) .
C4 C9 C14 C13 0.000(1) .
C10 C13 C14 C9 0.000(0) .
C12 N3 C15 O2 180.000(1) .
C12 N3 C15 C6 0.000(1) .
C16 O2 C15 N3 180.000(1) .
C16 O2 C15 C6 0.000(1) .
C7 C6 C15 N3 0.000(1) .
C11 C6 C15 N3 180.000(1) .
C7 C6 C15 O2 180.000(1) .
C11 C6 C15 O2 0.000(1) .
C15 O2 C16 C20 180.000(1) .
C15 O2 C16 C11 0.000(1) .
C17 C11 C16 C20 0.000(1) .
C6 C11 C16 C20 180.000(1) .
C17 C11 C16 O2 180.000(1) .
C6 C11 C16 O2 0.000(1) .
C16 C11 C17 C19 0.000(1) .
C6 C11 C17 C19 180.000(1) .
C8 C10 C18 C24 180.000(0) .
C13 C10 C18 C24 0.000(0) .
C8 C10 C18 C21 59.78(13) 4_565
C13 C10 C18 C21 -120.22(13) 4_565
C8 C10 C18 C21 -59.78(13) .
C13 C10 C18 C21 120.22(13) .
C11 C17 C19 C22 0.000(1) .
C11 C17 C19 C23 180.000(1) .
O2 C16 C20 C22 180.000(1) .
C11 C16 C20 C22 0.000(1) .
C16 C20 C22 C19 0.000(2) .
C17 C19 C22 C20 0.000(1) .
C23 C19 C22 C20 180.000(1) .
C17 C19 C23 C26 -119.74(19) 4_565
C22 C19 C23 C26 60.26(19) 4_565
C17 C19 C23 C26 119.7(2) .
C22 C19 C23 C26 -60.3(2) .
C17 C19 C23 C25 0.000(2) .
C22 C19 C23 C25 180.000(1) .
